data_8106226
loop_
_publ_author_name
'Chen, Jiang-Li'
'Wang, Chen'
'Su, Guo-Hua'
'Nie, Feng-Mei'

_publ_section_title
;
 Crystal structure of acetonitrile{bis(2-benzimidazolylmethyl)amine-\k3
 N,N&#x2032;,N&#x2032;&#x2032;}-{maleato-\kO}zinc(II) perchlorate -
 acetonitrile (1/1), C24H24ClN7O8Zn
;
_journal_issue 4
_journal_name_full 'Zeitschrift f\"ur Kristallographie - New Crystal Structures'
_journal_page_first 593
_journal_page_last 595
_journal_paper_doi 10.1515/ncrs-2017-0351
_journal_volume 233
_journal_year 2018
_chemical_formula_moiety 'C22 H21 N6 O4 Zn, Cl O4, C2 H3 N'
_chemical_formula_sum 'C24 H24 Cl N7 O8 Zn'
_chemical_formula_weight 639.32
_space_group_crystal_system triclinic
_space_group_IT_number 2
_space_group_name_Hall '-P 1'
_space_group_name_H-M_alt 'P -1'
_atom_sites_solution_hydrogens geom
_atom_sites_solution_primary direct
_atom_sites_solution_secondary difmap
_audit_creation_date
;2015-03-26 
Olex2 1.2-alpha
(compiled 2017.08.10 svn.r3458 for OlexSys, GUI svn.r5381)
;
_cell_angle_alpha 77.658(5)
_cell_angle_beta 77.135(5)
_cell_angle_gamma 87.797(5)
_cell_formula_units_Z 2
_cell_length_a 10.0834(7)
_cell_length_b 10.8269(7)
_cell_length_c 13.1958(8)
_cell_measurement_reflns_used 4129
_cell_measurement_temperature 105.6
_cell_measurement_theta_max 29.5297
_cell_measurement_theta_min 3.2176
_cell_volume 1371.93(16)
_computing_cell_refinement
;
CrysAlisPro, Agilent Technologies,
Version 1.171.35.11 (release 16-05-2011 CrysAlis171 .NET)
(compiled May 16 2011,17:55:39)
;
_computing_data_collection
;
CrysAlisPro, Agilent Technologies,
Version 1.171.35.11 (release 16-05-2011 CrysAlis171 .NET)
(compiled May 16 2011,17:55:39)
;
_computing_data_reduction
;
CrysAlisPro, Agilent Technologies,
Version 1.171.35.11 (release 16-05-2011 CrysAlis171 .NET)
(compiled May 16 2011,17:55:39)
;
_computing_molecular_graphics
;
O. V. Dolomanov, L. J. Bourhis, R. J. Gildea, J. A. K. Howard and H. Puschmann,
OLEX2: a complete structure solution, refinement and analysis program.
J. Appl. Cryst. (2009). 42, 339-341.
;
_computing_publication_material
;
O. V. Dolomanov, L. J. Bourhis, R. J. Gildea, J. A. K. Howard and H. Puschmann,
OLEX2: a complete structure solution, refinement and analysis program.
J. Appl. Cryst. (2009). 42, 339-341.
;
_computing_structure_refinement 'SHELXL-97 (Sheldrick, 1997)'
_computing_structure_solution 'A short history of SHELX (Sheldrick, 2007)/Bruker'
_diffrn_ambient_temperature 105.6
_diffrn_detector_area_resol_mean 16.0971
_diffrn_measured_fraction_theta_full 0.998
_diffrn_measured_fraction_theta_max 0.998
_diffrn_measurement_details
;
#__ type_ start__ end____ width___ exp.time_
  1 omega  -81.00   -2.00   1.0000    8.0000
omega____ theta____ kappa____ phi______ frames
    -      -13.4210  -37.0000  -60.0000 79

#__ type_ start__ end____ width___ exp.time_
  2 omega   -4.00   54.00   1.0000    8.0000
omega____ theta____ kappa____ phi______ frames
    -       18.5772   77.0000  -30.0000 58

#__ type_ start__ end____ width___ exp.time_
  3 omega  -47.00   45.00   1.0000    8.0000
omega____ theta____ kappa____ phi______ frames
    -       18.5772  -77.0000   90.0000 92

#__ type_ start__ end____ width___ exp.time_
  4 omega   -4.00   23.00   1.0000    8.0000
omega____ theta____ kappa____ phi______ frames
    -       18.5772   77.0000  120.0000 27

#__ type_ start__ end____ width___ exp.time_
  5 omega   60.00   86.00   1.0000    8.0000
omega____ theta____ kappa____ phi______ frames
    -       18.5772   77.0000  120.0000 26

#__ type_ start__ end____ width___ exp.time_
  6 omega   -8.00   86.00   1.0000    8.0000
omega____ theta____ kappa____ phi______ frames
    -       18.5772   77.0000 -150.0000 94
;
_diffrn_measurement_device_type 'Xcalibur, Eos, Gemini'
_diffrn_measurement_method '\w scans'
_diffrn_orient_matrix_UB_11 -0.0201021000
_diffrn_orient_matrix_UB_12 -0.0200310000
_diffrn_orient_matrix_UB_13 0.0559932000
_diffrn_orient_matrix_UB_21 -0.0521480000
_diffrn_orient_matrix_UB_22 -0.0383175000
_diffrn_orient_matrix_UB_23 -0.0060280000
_diffrn_orient_matrix_UB_31 0.0457674000
_diffrn_orient_matrix_UB_32 -0.0512864000
_diffrn_orient_matrix_UB_33 -0.0017668000
_diffrn_radiation_monochromator graphite
_diffrn_radiation_type 'Mo K\a'
_diffrn_radiation_wavelength 0.7107
_diffrn_reflns_av_R_equivalents 0.0329
_diffrn_reflns_av_unetI/netI 0.0516
_diffrn_reflns_limit_h_max 10
_diffrn_reflns_limit_h_min -12
_diffrn_reflns_limit_k_max 13
_diffrn_reflns_limit_k_min -13
_diffrn_reflns_limit_l_max 16
_diffrn_reflns_limit_l_min -16
_diffrn_reflns_number 10264
_diffrn_reflns_theta_full 26.00
_diffrn_reflns_theta_max 26.00
_diffrn_reflns_theta_min 3.22
_diffrn_source 'Enhance (Mo) X-ray Source'
_exptl_absorpt_coefficient_mu 1.053
_exptl_absorpt_correction_T_max 1.00000
_exptl_absorpt_correction_T_min 0.83659
_exptl_absorpt_correction_type multi-scan
_exptl_absorpt_process_details
;
CrysAlisPro, Agilent Technologies,
Version 1.171.35.11 (release 16-05-2011 CrysAlis171 .NET)
(compiled May 16 2011,17:55:39)
Empirical absorption correction using spherical harmonics,
 implemented in SCALE3 ABSPACK scaling algorithm.
;
_exptl_crystal_colour colorless
_exptl_crystal_density_diffrn 1.548
_exptl_crystal_density_method 'not measured'
_exptl_crystal_description block
_exptl_crystal_F_000 656
_exptl_crystal_size_max 0.45
_exptl_crystal_size_mid 0.40
_exptl_crystal_size_min 0.12
_refine_diff_density_max 0.730
_refine_diff_density_min -0.433
_refine_diff_density_rms 0.073
_refine_ls_extinction_method none
_refine_ls_goodness_of_fit_ref 1.074
_refine_ls_hydrogen_treatment mixed
_refine_ls_matrix_type full
_refine_ls_number_parameters 373
_refine_ls_number_reflns 5393
_refine_ls_number_restraints 0
_refine_ls_restrained_S_all 1.074
_refine_ls_R_factor_all 0.0490
_refine_ls_R_factor_gt 0.0410
_refine_ls_shift/su_max 0.001
_refine_ls_shift/su_mean 0.000
_refine_ls_structure_factor_coef Fsqd
_refine_ls_weighting_details 'calc w=1/[\s^2^(Fo^2^)+(0.0405P)^2^+0.8533P] where P=(Fo^2^+2Fc^2^)/3'
_refine_ls_weighting_scheme calc
_refine_ls_wR_factor_gt 0.0966
_refine_ls_wR_factor_ref 0.1015
_reflns_number_gt 4741
_reflns_number_total 5393
_reflns_threshold_expression >2sigma(I)
_cod_data_source_file suppl_ncrs-2017-0351.cif
_cod_data_source_block exp_2930
_cod_original_cell_volume 1371.93(15)
_cod_database_code 8106226
_reflns_odcompleteness_completeness 99.79
_reflns_odcompleteness_iscentric 1
_reflns_odcompleteness_theta 26.32

loop_
_space_group_symop_id
_space_group_symop_operation_xyz
1 'x, y, z'
2 '-x, -y, -z'

loop_
_atom_site_label
_atom_site_type_symbol
_atom_site_fract_x
_atom_site_fract_y
_atom_site_fract_z
_atom_site_U_iso_or_equiv
_atom_site_adp_type
_atom_site_occupancy
_atom_site_symmetry_multiplicity
_atom_site_calc_flag
_atom_site_refinement_flags
_atom_site_disorder_assembly
_atom_site_disorder_group
Zn1 Zn 0.14859(3) 0.38017(3) 0.67765(2) 0.01779(10) Uani 1 1 d . . .
C14 C 0.1415(3) 0.6657(3) 1.0156(2) 0.0289(7) Uani 1 1 d . . .
H14 H 0.1339 0.7190 1.0632 0.035 Uiso 1 1 calc R . .
N4 N 0.1759(2) 0.4125(2) 0.81640(17) 0.0194(5) Uani 1 1 d . . .
O2 O -0.0394(2) 0.15319(18) 0.80777(14) 0.0237(4) Uani 1 1 d . . .
O1 O -0.00177(19) 0.28542(17) 0.64985(14) 0.0216(4) Uani 1 1 d . . .
O3 O -0.2717(2) -0.18546(19) 0.83983(15) 0.0294(5) Uani 1 1 d . . .
O4 O -0.1556(2) -0.04996(19) 0.89043(15) 0.0265(5) Uani 1 1 d . . .
H4 H -0.1201 0.0201 0.8656 0.040 Uiso 1 1 calc R . .
N2 N 0.3098(2) 0.3851(2) 0.55450(17) 0.0179(5) Uani 1 1 d . . .
N1 N 0.2620(2) 0.2011(2) 0.73867(17) 0.0190(5) Uani 1 1 d . . .
H1 H 0.2254 0.1325 0.7250 0.023 Uiso 1 1 calc R . .
N5 N 0.2301(2) 0.3425(2) 0.97308(17) 0.0208(5) Uani 1 1 d . . .
H5 H 0.2567 0.2920 1.0244 0.025 Uiso 1 1 calc R . .
N6 N 0.0512(2) 0.5527(2) 0.62466(18) 0.0230(5) Uani 1 1 d . . .
N3 N 0.4992(2) 0.2966(2) 0.48200(17) 0.0211(5) Uani 1 1 d . . .
H3 H 0.5690 0.2482 0.4766 0.025 Uiso 1 1 calc R . .
C21 C -0.0136(3) 0.6404(3) 0.6115(2) 0.0211(6) Uani 1 1 d . . .
C22 C -0.0969(3) 0.7532(3) 0.5986(2) 0.0264(6) Uani 1 1 d . . .
H22A H -0.1250 0.7649 0.5323 0.040 Uiso 1 1 calc R . .
H22B H -0.0450 0.8255 0.5990 0.040 Uiso 1 1 calc R . .
H22C H -0.1758 0.7434 0.6561 0.040 Uiso 1 1 calc R . .
C17 C -0.0593(3) 0.1894(2) 0.7151(2) 0.0193(6) Uani 1 1 d . . .
C6 C 0.4568(3) 0.5106(3) 0.2312(2) 0.0279(6) Uani 1 1 d . . .
H6 H 0.4924 0.5349 0.1585 0.033 Uiso 1 1 calc R . .
C3 C 0.3455(3) 0.4415(2) 0.4464(2) 0.0183(5) Uani 1 1 d . . .
C2 C 0.4056(3) 0.3000(2) 0.5709(2) 0.0186(5) Uani 1 1 d . . .
C7 C 0.3397(3) 0.5697(3) 0.2769(2) 0.0254(6) Uani 1 1 d . . .
H7 H 0.3000 0.6329 0.2338 0.030 Uiso 1 1 calc R . .
C1 C 0.4043(3) 0.2192(3) 0.6786(2) 0.0213(6) Uani 1 1 d . . .
H1A H 0.4450 0.1380 0.6714 0.026 Uiso 1 1 calc R . .
H1B H 0.4565 0.2599 0.7159 0.026 Uiso 1 1 calc R . .
C5 C 0.5213(3) 0.4168(3) 0.2916(2) 0.0261(6) Uani 1 1 d . . .
H5A H 0.5989 0.3770 0.2614 0.031 Uiso 1 1 calc R . .
C18 C -0.1561(3) 0.1196(3) 0.6756(2) 0.0209(6) Uani 1 1 d . . .
H18 H -0.1745 0.1595 0.6105 0.025 Uiso 1 1 calc R . .
C12 C 0.1923(3) 0.4672(3) 0.9703(2) 0.0214(6) Uani 1 1 d . . .
C13 C 0.1843(3) 0.5423(3) 1.0445(2) 0.0277(7) Uani 1 1 d . . .
H13 H 0.2064 0.5117 1.1100 0.033 Uiso 1 1 calc R . .
C15 C 0.1094(3) 0.7119(3) 0.9164(2) 0.0275(6) Uani 1 1 d . . .
H15 H 0.0814 0.7952 0.8998 0.033 Uiso 1 1 calc R . .
C20 C -0.2162(3) -0.0817(3) 0.8221(2) 0.0227(6) Uani 1 1 d . . .
C4 C 0.4633(3) 0.3854(3) 0.4002(2) 0.0209(6) Uani 1 1 d . . .
C10 C 0.2178(3) 0.3145(3) 0.8808(2) 0.0191(6) Uani 1 1 d . . .
C8 C 0.2811(3) 0.5365(3) 0.3848(2) 0.0213(6) Uani 1 1 d . . .
H8 H 0.2028 0.5755 0.4148 0.026 Uiso 1 1 calc R . .
C19 C -0.2200(3) 0.0094(3) 0.7197(2) 0.0219(6) Uani 1 1 d . . .
H19 H -0.2762 -0.0154 0.6804 0.026 Uiso 1 1 calc R . .
C16 C 0.1183(3) 0.6367(3) 0.8424(2) 0.0227(6) Uani 1 1 d . . .
H16 H 0.0978 0.6682 0.7764 0.027 Uiso 1 1 calc R . .
C9 C 0.2446(3) 0.1875(3) 0.8543(2) 0.0218(6) Uani 1 1 d . . .
H9A H 0.3261 0.1523 0.8763 0.026 Uiso 1 1 calc R . .
H9B H 0.1690 0.1306 0.8915 0.026 Uiso 1 1 calc R . .
C11 C 0.1590(3) 0.5116(3) 0.8708(2) 0.0206(6) Uani 1 1 d . . .
Cl1 Cl 0.25612(7) -0.05864(6) 0.60573(5) 0.02569(17) Uani 1 1 d . . .
O5 O 0.2475(2) -0.1631(2) 0.55559(17) 0.0329(5) Uani 1 1 d . . .
O6 O 0.3624(3) -0.0832(2) 0.6637(2) 0.0474(7) Uani 1 1 d . . .
O7 O 0.2858(3) 0.0554(2) 0.5274(2) 0.0572(8) Uani 1 1 d . . .
N7 N 0.5607(3) 0.1614(3) 0.9162(2) 0.0380(7) Uani 1 1 d . . .
C23 C 0.5702(3) 0.1452(3) 1.0026(3) 0.0293(7) Uani 1 1 d . . .
C24 C 0.5827(3) 0.1229(3) 1.1130(2) 0.0355(7) Uani 1 1 d . . .
H24A H 0.6769 0.1127 1.1160 0.053 Uiso 1 1 calc R . .
H24B H 0.5329 0.0477 1.1526 0.053 Uiso 1 1 calc R . .
H24C H 0.5467 0.1937 1.1431 0.053 Uiso 1 1 calc R . .
O8 O 0.1315(3) -0.0478(3) 0.6778(2) 0.0690(9) Uani 1 1 d . . .

loop_
_atom_site_aniso_label
_atom_site_aniso_U_11
_atom_site_aniso_U_22
_atom_site_aniso_U_33
_atom_site_aniso_U_23
_atom_site_aniso_U_13
_atom_site_aniso_U_12
Zn1 0.01978(18) 0.01749(17) 0.01660(16) -0.00409(12) -0.00547(12) 0.00546(12)
C14 0.0276(16) 0.0320(16) 0.0285(15) -0.0174(14) 0.0031(13) -0.0073(13)
N4 0.0194(12) 0.0202(12) 0.0195(11) -0.0063(10) -0.0045(9) 0.0031(9)
O2 0.0299(11) 0.0253(10) 0.0175(9) -0.0055(8) -0.0078(8) 0.0003(8)
O1 0.0237(10) 0.0182(10) 0.0233(10) -0.0016(8) -0.0092(8) 0.0027(8)
O3 0.0367(12) 0.0241(11) 0.0262(11) 0.0008(9) -0.0096(9) -0.0052(9)
O4 0.0353(12) 0.0247(11) 0.0197(10) -0.0003(8) -0.0099(9) -0.0014(9)
N2 0.0196(12) 0.0160(11) 0.0185(11) -0.0031(9) -0.0058(9) 0.0029(9)
N1 0.0232(12) 0.0169(11) 0.0186(11) -0.0063(9) -0.0065(10) 0.0052(9)
N5 0.0243(12) 0.0234(12) 0.0150(11) -0.0036(10) -0.0055(9) 0.0006(10)
N6 0.0263(13) 0.0208(12) 0.0232(12) -0.0046(10) -0.0093(10) 0.0053(10)
N3 0.0175(12) 0.0209(12) 0.0243(12) -0.0052(10) -0.0042(10) 0.0057(9)
C21 0.0248(15) 0.0224(14) 0.0175(13) -0.0052(11) -0.0066(11) 0.0012(12)
C22 0.0325(17) 0.0218(15) 0.0278(15) -0.0070(12) -0.0125(13) 0.0100(12)
C17 0.0217(14) 0.0195(13) 0.0181(13) -0.0081(11) -0.0046(11) 0.0092(11)
C6 0.0307(17) 0.0297(16) 0.0188(14) -0.0016(12) 0.0012(12) -0.0050(13)
C3 0.0171(13) 0.0185(13) 0.0198(13) -0.0047(11) -0.0045(11) -0.0014(10)
C2 0.0171(13) 0.0178(13) 0.0232(14) -0.0082(11) -0.0056(11) 0.0012(10)
C7 0.0260(16) 0.0239(15) 0.0249(14) 0.0010(12) -0.0082(12) -0.0026(12)
C1 0.0211(14) 0.0198(13) 0.0250(14) -0.0062(12) -0.0090(12) 0.0074(11)
C5 0.0215(15) 0.0283(15) 0.0248(14) -0.0054(13) 0.0026(12) -0.0012(12)
C18 0.0248(15) 0.0234(14) 0.0152(13) -0.0039(11) -0.0071(11) 0.0069(12)
C12 0.0197(14) 0.0230(14) 0.0197(13) -0.0063(12) 0.0016(11) -0.0015(11)
C13 0.0288(16) 0.0345(17) 0.0195(14) -0.0101(13) 0.0010(12) -0.0079(13)
C15 0.0224(15) 0.0232(15) 0.0361(17) -0.0114(13) 0.0003(13) -0.0008(12)
C20 0.0234(15) 0.0248(15) 0.0202(14) -0.0058(12) -0.0053(11) 0.0047(12)
C4 0.0203(14) 0.0193(13) 0.0231(14) -0.0050(11) -0.0043(11) -0.0002(11)
C10 0.0177(14) 0.0217(14) 0.0179(13) -0.0043(11) -0.0040(11) 0.0013(11)
C8 0.0213(14) 0.0189(13) 0.0236(14) -0.0043(11) -0.0050(12) 0.0012(11)
C19 0.0244(15) 0.0240(14) 0.0194(13) -0.0060(12) -0.0083(11) 0.0039(12)
C16 0.0188(14) 0.0221(14) 0.0286(15) -0.0089(12) -0.0048(12) 0.0011(11)
C9 0.0271(15) 0.0211(14) 0.0178(13) -0.0019(11) -0.0094(12) 0.0051(11)
C11 0.0178(14) 0.0220(14) 0.0218(14) -0.0082(12) -0.0007(11) 0.0001(11)
Cl1 0.0325(4) 0.0201(3) 0.0276(4) -0.0090(3) -0.0106(3) 0.0078(3)
O5 0.0355(12) 0.0322(12) 0.0420(12) -0.0223(10) -0.0191(10) 0.0119(10)
O6 0.0677(18) 0.0398(14) 0.0519(15) -0.0162(12) -0.0439(14) 0.0094(12)
O7 0.076(2) 0.0297(13) 0.0654(18) 0.0149(13) -0.0378(16) -0.0070(13)
N7 0.0363(16) 0.0409(17) 0.0330(16) 0.0042(13) -0.0106(13) -0.0047(13)
C23 0.0279(17) 0.0234(15) 0.0360(18) -0.0001(13) -0.0113(14) -0.0011(12)
C24 0.0342(18) 0.0391(19) 0.0334(17) -0.0012(15) -0.0135(15) -0.0016(15)
O8 0.0550(18) 0.070(2) 0.080(2) -0.0420(17) 0.0122(16) 0.0105(15)

loop_
_atom_type_symbol
_atom_type_description
_atom_type_scat_dispersion_real
_atom_type_scat_dispersion_imag
_atom_type_scat_source
C C 0.0033 0.0016 'International Tables Vol C Tables 4.2.6.8 and 6.1.1.4'
H H 0.0000 0.0000 'International Tables Vol C Tables 4.2.6.8 and 6.1.1.4'
Cl Cl 0.1484 0.1585 'International Tables Vol C Tables 4.2.6.8 and 6.1.1.4'
N N 0.0061 0.0033 'International Tables Vol C Tables 4.2.6.8 and 6.1.1.4'
O O 0.0106 0.0060 'International Tables Vol C Tables 4.2.6.8 and 6.1.1.4'
Zn Zn 0.2839 1.4301 'International Tables Vol C Tables 4.2.6.8 and 6.1.1.4'

loop_
_geom_angle_atom_site_label_1
_geom_angle_atom_site_label_2
_geom_angle_atom_site_label_3
_geom_angle
_geom_angle_site_symmetry_1
_geom_angle_site_symmetry_3
N4 Zn1 N2 119.84(9) . .
N4 Zn1 N1 78.51(8) . .
N4 Zn1 N6 98.77(9) . .
O1 Zn1 N4 129.18(9) . .
O1 Zn1 N2 107.59(8) . .
O1 Zn1 N1 94.51(8) . .
O1 Zn1 N6 88.90(8) . .
N2 Zn1 N1 78.98(8) . .
N2 Zn1 N6 100.70(9) . .
N6 Zn1 N1 176.51(8) . .
C13 C14 H14 119.2 . .
C13 C14 C15 121.7(3) . .
C15 C14 H14 119.2 . .
C10 N4 Zn1 115.89(17) . .
C10 N4 C11 105.9(2) . .
C11 N4 Zn1 138.21(18) . .
C17 O1 Zn1 122.53(16) . .
C20 O4 H4 109.5 . .
C3 N2 Zn1 138.06(17) . .
C2 N2 Zn1 115.72(18) . .
C2 N2 C3 105.4(2) . .
Zn1 N1 H1 109.6 . .
C1 N1 Zn1 106.11(15) . .
C1 N1 H1 109.6 . .
C9 N1 Zn1 107.53(15) . .
C9 N1 H1 109.6 . .
C9 N1 C1 114.3(2) . .
C12 N5 H5 126.2 . .
C10 N5 H5 126.2 . .
C10 N5 C12 107.6(2) . .
C21 N6 Zn1 169.4(2) . .
C2 N3 H3 126.2 . .
C2 N3 C4 107.5(2) . .
C4 N3 H3 126.2 . .
N6 C21 C22 177.9(3) . .
C21 C22 H22A 109.5 . .
C21 C22 H22B 109.5 . .
C21 C22 H22C 109.5 . .
H22A C22 H22B 109.5 . .
H22A C22 H22C 109.5 . .
H22B C22 H22C 109.5 . .
O2 C17 O1 123.6(2) . .
O2 C17 C18 120.9(2) . .
O1 C17 C18 115.5(2) . .
C7 C6 H6 119.1 . .
C5 C6 H6 119.1 . .
C5 C6 C7 121.7(3) . .
N2 C3 C8 130.6(2) . .
C4 C3 N2 108.8(2) . .
C4 C3 C8 120.7(2) . .
N2 C2 N3 112.5(2) . .
N2 C2 C1 121.9(2) . .
N3 C2 C1 125.6(2) . .
C6 C7 H7 119.1 . .
C8 C7 C6 121.7(3) . .
C8 C7 H7 119.1 . .
N1 C1 C2 108.5(2) . .
N1 C1 H1A 110.0 . .
N1 C1 H1B 110.0 . .
C2 C1 H1A 110.0 . .
C2 C1 H1B 110.0 . .
H1A C1 H1B 108.4 . .
C6 C5 H5A 121.9 . .
C6 C5 C4 116.3(3) . .
C4 C5 H5A 121.9 . .
C17 C18 H18 115.1 . .
C19 C18 C17 129.8(2) . .
C19 C18 H18 115.1 . .
N5 C12 C13 131.4(3) . .
N5 C12 C11 105.9(2) . .
C13 C12 C11 122.7(3) . .
C14 C13 H13 121.8 . .
C12 C13 C14 116.4(3) . .
C12 C13 H13 121.8 . .
C14 C15 H15 119.1 . .
C16 C15 C14 121.7(3) . .
C16 C15 H15 119.1 . .
O3 C20 O4 121.3(2) . .
O3 C20 C19 118.6(2) . .
O4 C20 C19 120.1(2) . .
N3 C4 C3 105.8(2) . .
N3 C4 C5 131.5(3) . .
C3 C4 C5 122.7(3) . .
N4 C10 N5 112.4(2) . .
N4 C10 C9 123.4(2) . .
N5 C10 C9 124.2(2) . .
C3 C8 H8 121.5 . .
C7 C8 C3 116.9(3) . .
C7 C8 H8 121.5 . .
C18 C19 C20 130.8(3) . .
C18 C19 H19 114.6 . .
C20 C19 H19 114.6 . .
C15 C16 H16 121.3 . .
C15 C16 C11 117.4(3) . .
C11 C16 H16 121.3 . .
N1 C9 C10 108.7(2) . .
N1 C9 H9A 110.0 . .
N1 C9 H9B 110.0 . .
C10 C9 H9A 110.0 . .
C10 C9 H9B 110.0 . .
H9A C9 H9B 108.3 . .
N4 C11 C12 108.3(2) . .
C16 C11 N4 131.6(2) . .
C16 C11 C12 120.1(2) . .
O6 Cl1 O5 108.73(13) . .
O7 Cl1 O5 110.06(15) . .
O7 Cl1 O6 109.59(16) . .
O8 Cl1 O5 109.42(16) . .
O8 Cl1 O6 108.80(18) . .
O8 Cl1 O7 110.21(19) . .
N7 C23 C24 179.4(3) . .
C23 C24 H24A 109.5 . .
C23 C24 H24B 109.5 . .
C23 C24 H24C 109.5 . .
H24A C24 H24B 109.5 . .
H24A C24 H24C 109.5 . .
H24B C24 H24C 109.5 . .

loop_
_geom_bond_atom_site_label_1
_geom_bond_atom_site_label_2
_geom_bond_distance
_geom_bond_site_symmetry_2
Zn1 N4 2.014(2) .
Zn1 O1 2.0034(19) .
Zn1 N2 2.020(2) .
Zn1 N1 2.300(2) .
Zn1 N6 2.133(2) .
C14 H14 0.9300 .
C14 C13 1.388(4) .
C14 C15 1.401(4) .
N4 C10 1.329(3) .
N4 C11 1.399(3) .
O2 C17 1.260(3) .
O1 C17 1.265(3) .
O3 C20 1.228(3) .
O4 H4 0.8200 .
O4 C20 1.303(3) .
N2 C3 1.398(3) .
N2 C2 1.330(3) .
N1 H1 0.9100 .
N1 C1 1.475(3) .
N1 C9 1.472(3) .
N5 H5 0.8600 .
N5 C12 1.384(3) .
N5 C10 1.348(3) .
N6 C21 1.136(3) .
N3 H3 0.8600 .
N3 C2 1.338(3) .
N3 C4 1.387(3) .
C21 C22 1.457(4) .
C22 H22A 0.9600 .
C22 H22B 0.9600 .
C22 H22C 0.9600 .
C17 C18 1.499(4) .
C6 H6 0.9300 .
C6 C7 1.399(4) .
C6 C5 1.387(4) .
C3 C4 1.390(4) .
C3 C8 1.402(4) .
C2 C1 1.499(4) .
C7 H7 0.9300 .
C7 C8 1.389(4) .
C1 H1A 0.9700 .
C1 H1B 0.9700 .
C5 H5A 0.9300 .
C5 C4 1.395(4) .
C18 H18 0.9300 .
C18 C19 1.332(4) .
C12 C13 1.388(4) .
C12 C11 1.408(4) .
C13 H13 0.9300 .
C15 H15 0.9300 .
C15 C16 1.385(4) .
C20 C19 1.500(4) .
C10 C9 1.491(4) .
C8 H8 0.9300 .
C19 H19 0.9300 .
C16 H16 0.9300 .
C16 C11 1.397(4) .
C9 H9A 0.9700 .
C9 H9B 0.9700 .
Cl1 O5 1.442(2) .
Cl1 O6 1.436(2) .
Cl1 O7 1.424(2) .
Cl1 O8 1.414(3) .
N7 C23 1.140(4) .
C23 C24 1.458(4) .
C24 H24A 0.9600 .
C24 H24B 0.9600 .
C24 H24C 0.9600 .

loop_
_geom_torsion_atom_site_label_1
_geom_torsion_atom_site_label_2
_geom_torsion_atom_site_label_3
_geom_torsion_atom_site_label_4
_geom_torsion
_geom_torsion_site_symmetry_1
_geom_torsion_site_symmetry_2
_geom_torsion_site_symmetry_3
_geom_torsion_site_symmetry_4
Zn1 N4 C10 N5 -178.29(17) . . . .
Zn1 N4 C10 C9 0.3(3) . . . .
Zn1 N4 C11 C12 177.0(2) . . . .
Zn1 N4 C11 C16 -3.3(5) . . . .
Zn1 O1 C17 O2 8.6(3) . . . .
Zn1 O1 C17 C18 -172.02(16) . . . .
Zn1 N2 C3 C4 -167.6(2) . . . .
Zn1 N2 C3 C8 10.9(5) . . . .
Zn1 N2 C2 N3 171.12(17) . . . .
Zn1 N2 C2 C1 -8.9(3) . . . .
Zn1 N1 C1 C2 -30.3(2) . . . .
Zn1 N1 C9 C10 -24.8(2) . . . .
Zn1 N6 C21 C22 38(10) . . . .
C14 C15 C16 C11 0.8(4) . . . .
N4 Zn1 O1 C17 -34.4(2) . . . .
N4 Zn1 N2 C3 -130.3(2) . . . .
N4 Zn1 N2 C2 62.0(2) . . . .
N4 Zn1 N1 C1 -101.92(17) . . . .
N4 Zn1 N1 C9 20.80(17) . . . .
N4 Zn1 N6 C21 -51.0(12) . . . .
N4 C10 C9 N1 18.7(4) . . . .
O2 C17 C18 C19 -8.8(4) . . . .
O1 Zn1 N4 C10 74.7(2) . . . .
O1 Zn1 N4 C11 -102.4(3) . . . .
O1 Zn1 N2 C3 68.7(3) . . . .
O1 Zn1 N2 C2 -99.07(18) . . . .
O1 Zn1 N1 C1 128.99(16) . . . .
O1 Zn1 N1 C9 -108.30(17) . . . .
O1 Zn1 N6 C21 78.5(12) . . . .
O1 C17 C18 C19 171.8(3) . . . .
O3 C20 C19 C18 -171.3(3) . . . .
O4 C20 C19 C18 9.1(5) . . . .
N2 Zn1 N4 C10 -81.8(2) . . . .
N2 Zn1 N4 C11 101.1(3) . . . .
N2 Zn1 O1 C17 124.25(19) . . . .
N2 Zn1 N1 C1 21.92(15) . . . .
N2 Zn1 N1 C9 144.64(18) . . . .
N2 Zn1 N6 C21 -173.8(12) . . . .
N2 C3 C4 N3 -1.1(3) . . . .
N2 C3 C4 C5 176.8(2) . . . .
N2 C3 C8 C7 -177.6(3) . . . .
N2 C2 C1 N1 28.8(3) . . . .
N1 Zn1 N4 C10 -11.76(19) . . . .
N1 Zn1 N4 C11 171.1(3) . . . .
N1 Zn1 O1 C17 44.4(2) . . . .
N1 Zn1 N2 C3 160.0(3) . . . .
N1 Zn1 N2 C2 -7.79(18) . . . .
N1 Zn1 N6 C21 -89.4(19) . . . .
N5 C12 C13 C14 -179.9(3) . . . .
N5 C12 C11 N4 0.7(3) . . . .
N5 C12 C11 C16 -179.0(2) . . . .
N5 C10 C9 N1 -162.9(2) . . . .
N6 Zn1 N4 C10 170.45(19) . . . .
N6 Zn1 N4 C11 -6.7(3) . . . .
N6 Zn1 O1 C17 -134.9(2) . . . .
N6 Zn1 N2 C3 -23.6(3) . . . .
N6 Zn1 N2 C2 168.67(18) . . . .
N6 Zn1 N1 C1 -63.1(14) . . . .
N6 Zn1 N1 C9 59.6(15) . . . .
N3 C2 C1 N1 -151.2(2) . . . .
C17 C18 C19 C20 -0.3(5) . . . .
C6 C7 C8 C3 0.5(4) . . . .
C6 C5 C4 N3 178.9(3) . . . .
C6 C5 C4 C3 1.7(4) . . . .
C3 N2 C2 N3 -0.4(3) . . . .
C3 N2 C2 C1 179.5(2) . . . .
C2 N2 C3 C4 0.9(3) . . . .
C2 N2 C3 C8 179.5(3) . . . .
C2 N3 C4 C3 0.8(3) . . . .
C2 N3 C4 C5 -176.8(3) . . . .
C7 C6 C5 C4 -0.4(4) . . . .
C1 N1 C9 C10 92.7(3) . . . .
C5 C6 C7 C8 -0.7(4) . . . .
C12 N5 C10 N4 0.7(3) . . . .
C12 N5 C10 C9 -177.8(3) . . . .
C13 C14 C15 C16 0.3(5) . . . .
C13 C12 C11 N4 -179.1(3) . . . .
C13 C12 C11 C16 1.2(4) . . . .
C15 C14 C13 C12 -0.6(4) . . . .
C15 C16 C11 N4 178.9(3) . . . .
C15 C16 C11 C12 -1.4(4) . . . .
C4 N3 C2 N2 -0.2(3) . . . .
C4 N3 C2 C1 179.8(2) . . . .
C4 C3 C8 C7 0.8(4) . . . .
C10 N4 C11 C12 -0.3(3) . . . .
C10 N4 C11 C16 179.4(3) . . . .
C10 N5 C12 C13 178.9(3) . . . .
C10 N5 C12 C11 -0.9(3) . . . .
C8 C3 C4 N3 -179.8(2) . . . .
C8 C3 C4 C5 -2.0(4) . . . .
C9 N1 C1 C2 -148.6(2) . . . .
C11 N4 C10 N5 -0.3(3) . . . .
C11 N4 C10 C9 178.3(2) . . . .
C11 C12 C13 C14 -0.1(4) . . . .
